data_4130054
loop_
_publ_author_name
'Zhai, Quan-Guo'
'Bu, Xianhui'
'Mao, Chengyu'
'Zhao, Xiang'
'Feng, Pingyun'

_publ_section_title
;
 Systematic and Dramatic Tuning on Gas Sorption Performance in
 Heterometallic Metal-Organic Frameworks.
;
_journal_issue 8
_journal_name_full 'Journal of the American Chemical Society'
_journal_page_first 2524
_journal_page_last 2527
_journal_paper_doi 10.1021/jacs.5b13491
_journal_volume 138
_journal_year 2016
_chemical_formula_sum 'C24 H16 Ga Mg2 N3 O16'
_chemical_formula_weight 720.74
_space_group_IT_number 218
_space_group_name_Hall 'P -4n 2 3'
_space_group_name_H-M_alt 'P -4 3 n'
_symmetry_cell_setting cubic
_symmetry_space_group_name_H-M 'P -4 3 n'
_atom_sites_solution_hydrogens geom
_atom_sites_solution_primary direct
_atom_sites_solution_secondary difmap
_audit_creation_method SHELXL-97
_cell_angle_alpha 90.00
_cell_angle_beta 90.00
_cell_angle_gamma 90.00
_cell_formula_units_Z 8
_cell_length_a 22.0354(3)
_cell_length_b 22.0354(3)
_cell_length_c 22.0354(3)
_cell_measurement_temperature 296(2)
_cell_volume 10699.5(3)
_computing_cell_refinement 'Bruker SMART'
_computing_data_collection 'Bruker SMART'
_computing_data_reduction 'Bruker SAINT'
_computing_molecular_graphics 'Bruker SHELXTL'
_computing_publication_material 'Bruker SHELXTL'
_computing_structure_refinement 'SHELXL-97 (Sheldrick, 1997)'
_computing_structure_solution 'SHELXS-97 (Sheldrick, 1990)'
_diffrn_ambient_temperature 296(2)
_diffrn_measured_fraction_theta_full 0.967
_diffrn_measured_fraction_theta_max 0.967
_diffrn_measurement_device_type 'BREKER APEX II'
_diffrn_measurement_method 'phi and omega scans'
_diffrn_radiation_monochromator graphite
_diffrn_radiation_source 'fine-focus sealed tube'
_diffrn_radiation_type MoK\a
_diffrn_radiation_wavelength 0.71073
_diffrn_reflns_av_R_equivalents 0.0695
_diffrn_reflns_av_sigmaI/netI 0.0608
_diffrn_reflns_limit_h_max 24
_diffrn_reflns_limit_h_min -24
_diffrn_reflns_limit_k_max 12
_diffrn_reflns_limit_k_min -24
_diffrn_reflns_limit_l_max 3
_diffrn_reflns_limit_l_min -3
_diffrn_reflns_number 7498
_diffrn_reflns_theta_full 23.27
_diffrn_reflns_theta_max 23.27
_diffrn_reflns_theta_min 1.31
_exptl_absorpt_coefficient_mu 0.583
_exptl_absorpt_correction_type none
_exptl_crystal_colour orange
_exptl_crystal_density_diffrn 0.895
_exptl_crystal_density_method 'not measured'
_exptl_crystal_description cubic
_exptl_crystal_F_000 2911
_exptl_crystal_size_max 0.48
_exptl_crystal_size_mid 0.48
_exptl_crystal_size_min 0.48
_refine_diff_density_max 0.140
_refine_diff_density_min -0.140
_refine_diff_density_rms '0.031 -----------------------------------'
_refine_ls_abs_structure_details 'Flack H D (1983), Acta Cryst. A39, 876-881'
_refine_ls_abs_structure_Flack 0.00
_refine_ls_extinction_method none
_refine_ls_goodness_of_fit_ref 1.014
_refine_ls_hydrogen_treatment mixed
_refine_ls_matrix_type full
_refine_ls_number_parameters 139
_refine_ls_number_reflns 1360
_refine_ls_number_restraints 0
_refine_ls_restrained_S_all 1.014
_refine_ls_R_factor_all 0.0703
_refine_ls_R_factor_gt 0.0512
_refine_ls_shift/su_max 0.000
_refine_ls_shift/su_mean 0.000
_refine_ls_structure_factor_coef Fsqd
_refine_ls_weighting_details 'calc w=1/[\s^2^(Fo^2^)+(0.0596P)^2^+0.0000P] where P=(Fo^2^+2Fc^2^)/3'
_refine_ls_weighting_scheme calc
_refine_ls_wR_factor_gt 0.1161
_refine_ls_wR_factor_ref 0.1228
_reflns_number_gt 1021
_reflns_number_total 1360
_reflns_threshold_expression >2sigma(I)
_cod_data_source_file ja5b13491_si_002.cif
_cod_data_source_block CPM-200-Ga-Mg
_cod_depositor_comments
;
The following automatic conversions were performed:

data item '_symmetry_cell_setting' value 'Cubic' was changed to
'cubic' in accordance with the
/home/saulius/struct/COD-crude-data/automatic-downloads/DataCite-retrospective/ACS/depositions/lib/dictionaries/cif_core.dic
dictionary named 'cif_core.dic' version 2.4.2 last updated on
2011-04-26.

Automatic conversion script
Id: cif_fix_values 6909 2019-04-08 15:41:33Z antanas 
;
_cod_original_sg_symbol_H-M P-43n
_cod_database_code 4130054

loop_
_symmetry_equiv_pos_as_xyz
'x, y, z'
'y+1/2, -x+1/2, -z+1/2'
'-x, -y, z'
'-y+1/2, x+1/2, -z+1/2'
'x, -y, -z'
'-y+1/2, -x+1/2, z+1/2'
'-x, y, -z'
'y+1/2, x+1/2, z+1/2'
'z, x, y'
'x+1/2, -z+1/2, -y+1/2'
'-z, -x, y'
'-x+1/2, z+1/2, -y+1/2'
'z, -x, -y'
'-x+1/2, -z+1/2, y+1/2'
'-z, x, -y'
'x+1/2, z+1/2, y+1/2'
'y, z, x'
'z+1/2, y+1/2, x+1/2'
'z+1/2, -y+1/2, -x+1/2'
'-z+1/2, -y+1/2, x+1/2'
'-z+1/2, y+1/2, -x+1/2'
'y, -z, -x'
'-y, -z, x'
'-y, z, -x'

loop_
_atom_site_label
_atom_site_type_symbol
_atom_site_fract_x
_atom_site_fract_y
_atom_site_fract_z
_atom_site_U_iso_or_equiv
_atom_site_adp_type
_atom_site_occupancy
_atom_site_symmetry_multiplicity
_atom_site_calc_flag
_atom_site_refinement_flags
Mg1 Mg 0.17839(7) 0.23958(7) 0.30571(7) 0.0327(4) Uani 0.67 1 d P
Ga1 Ga 0.17839(7) 0.23958(7) 0.30571(7) 0.0327(4) Uani 0.33 1 d P
C1 C -0.0180(4) 0.2941(7) 0.0780(3) 0.076(4) Uani 1 1 d .
C2 C -0.0694(4) 0.2958(6) 0.1125(4) 0.073(4) Uani 1 1 d .
H2A H -0.1068 0.2995 0.0934 0.088 Uiso 1 1 calc R
C3 C -0.0673(3) 0.2920(5) 0.1749(4) 0.046(3) Uani 1 1 d .
C4 C -0.0114(4) 0.2852(4) 0.2017(3) 0.047(2) Uani 1 1 d .
H4A H -0.0090 0.2796 0.2435 0.056 Uiso 1 1 calc R
C5 C 0.0421(3) 0.2866(6) 0.1672(4) 0.061(4) Uani 1 1 d .
C6 C 0.0402(4) 0.2883(6) 0.1065(4) 0.065(4) Uani 1 1 d .
H6A H 0.0755 0.2858 0.0836 0.078 Uiso 1 1 calc R
C7 C -0.1267(4) 0.2918(5) 0.2079(4) 0.053(3) Uani 1 1 d .
C8 C 0.1031(4) 0.2779(5) 0.1975(4) 0.049(3) Uani 1 1 d .
O1 O 0.2415(3) 0.2415(3) 0.2415(3) 0.050(3) Uani 1 3 d S
O2 O 0.1116(3) 0.2299(4) 0.3754(3) 0.083(2) Uani 1 1 d .
O3 O -0.1724(2) 0.3099(3) 0.1779(2) 0.0558(19) Uani 1 1 d .
O4 O -0.1261(3) 0.2785(3) 0.2633(2) 0.0561(19) Uani 1 1 d .
O5 O 0.1489(2) 0.2923(3) 0.1661(3) 0.064(2) Uani 1 1 d .
O6 O 0.1052(2) 0.2586(3) 0.2517(2) 0.056(2) Uani 1 1 d .
N1 N -0.0235(3) 0.2959(4) 0.0142(3) 0.081(3) Uani 1 1 d .

loop_
_atom_site_aniso_label
_atom_site_aniso_U_11
_atom_site_aniso_U_22
_atom_site_aniso_U_33
_atom_site_aniso_U_23
_atom_site_aniso_U_13
_atom_site_aniso_U_12
Mg1 0.0328(9) 0.0303(8) 0.0351(9) -0.0011(9) -0.0062(10) -0.0018(9)
Ga1 0.0328(9) 0.0303(8) 0.0351(9) -0.0011(9) -0.0062(10) -0.0018(9)
C1 0.030(5) 0.164(13) 0.033(5) 0.002(9) -0.003(4) -0.015(11)
C2 0.030(5) 0.146(12) 0.043(5) -0.013(10) 0.007(5) 0.003(9)
C3 0.022(4) 0.074(7) 0.040(5) -0.006(8) -0.004(4) -0.010(7)
C4 0.044(4) 0.070(6) 0.028(5) 0.009(7) -0.008(5) 0.003(6)
C5 0.023(4) 0.123(11) 0.035(5) -0.014(8) -0.004(4) -0.013(8)
C6 0.029(4) 0.129(11) 0.037(5) 0.007(8) 0.001(4) 0.030(9)
C7 0.043(6) 0.071(7) 0.044(6) -0.013(8) -0.009(5) 0.003(7)
C8 0.029(5) 0.072(7) 0.047(6) -0.022(8) -0.010(5) -0.005(6)
O1 0.050(3) 0.050(3) 0.050(3) 0.042(4) 0.042(4) 0.042(4)
O2 0.061(4) 0.127(6) 0.061(4) -0.010(6) -0.014(4) 0.020(6)
O3 0.031(3) 0.086(5) 0.050(3) 0.001(6) 0.006(3) 0.012(4)
O4 0.057(4) 0.069(5) 0.042(3) -0.018(4) 0.003(4) 0.004(5)
O5 0.035(3) 0.105(6) 0.051(4) 0.009(5) -0.006(3) 0.003(4)
O6 0.038(4) 0.091(5) 0.038(3) 0.008(5) -0.008(3) -0.001(4)
N1 0.033(4) 0.168(8) 0.043(5) 0.001(6) -0.001(4) 0.012(8)

loop_
_atom_type_symbol
_atom_type_description
_atom_type_scat_dispersion_real
_atom_type_scat_dispersion_imag
_atom_type_scat_source
C C 0.0033 0.0016 'International Tables Vol C Tables 4.2.6.8 and 6.1.1.4'
H H 0.0000 0.0000 'International Tables Vol C Tables 4.2.6.8 and 6.1.1.4'
Ga Ga 0.2307 1.6083 'International Tables Vol C Tables 4.2.6.8 and 6.1.1.4'
Mg Mg 0.0486 0.0363 'International Tables Vol C Tables 4.2.6.8 and 6.1.1.4'
N N 0.0061 0.0033 'International Tables Vol C Tables 4.2.6.8 and 6.1.1.4'
O O 0.0106 0.0060 'International Tables Vol C Tables 4.2.6.8 and 6.1.1.4'

loop_
_geom_angle_atom_site_label_1
_geom_angle_atom_site_label_2
_geom_angle_atom_site_label_3
_geom_angle
_geom_angle_site_symmetry_1
_geom_angle_site_symmetry_3
O1 Mg1 O3 91.0(3) . 4
O1 Mg1 O4 95.1(3) . 20
O3 Mg1 O4 88.5(3) 4 20
O1 Mg1 O5 90.6(3) . 9
O3 Mg1 O5 177.9(3) 4 9
O4 Mg1 O5 89.9(3) 20 9
O1 Mg1 O6 97.7(3) . .
O3 Mg1 O6 90.5(3) 4 .
O4 Mg1 O6 167.2(2) 20 .
O5 Mg1 O6 90.7(3) 9 .
O1 Mg1 O2 175.4(3) . .
O3 Mg1 O2 93.2(3) 4 .
O4 Mg1 O2 83.3(2) 20 .
O5 Mg1 O2 85.1(3) 9 .
O6 Mg1 O2 84.0(2) . .
C2 C1 N1 118.8(8) . .
C2 C1 C6 120.0(7) . .
N1 C1 C6 121.2(8) . .
C1 C2 C3 121.8(8) . .
C1 C2 H2A 119.1 . .
C3 C2 H2A 119.1 . .
C4 C3 C2 117.8(7) . .
C4 C3 C7 125.0(7) . .
C2 C3 C7 117.1(8) . .
C3 C4 C5 121.1(7) . .
C3 C4 H4A 119.4 . .
C5 C4 H4A 119.4 . .
C6 C5 C4 121.0(8) . .
C6 C5 C8 118.2(8) . .
C4 C5 C8 120.3(7) . .
C5 C6 C1 118.0(8) . .
C5 C6 H6A 121.0 . .
C1 C6 H6A 121.0 . .
O4 C7 O3 126.1(9) . .
O4 C7 C3 117.6(8) . .
O3 C7 C3 116.1(8) . .
O5 C8 O6 124.7(7) . .
O5 C8 C5 115.9(8) . .
O6 C8 C5 119.3(8) . .
Ga1 O1 Mg1 0.00(11) 9 9
Ga1 O1 Ga1 119.997(5) 9 17
Mg1 O1 Ga1 119.997(5) 9 17
Ga1 O1 Mg1 119.997(5) 9 17
Mg1 O1 Mg1 119.997(5) 9 17
Ga1 O1 Mg1 0.00(13) 17 17
Ga1 O1 Mg1 119.997(5) 9 .
Mg1 O1 Mg1 119.997(5) 9 .
Ga1 O1 Mg1 119.997(5) 17 .
Mg1 O1 Mg1 119.997(5) 17 .
C7 O3 Ga1 136.0(6) . 2_455
C7 O3 Mg1 136.0(6) . 2_455
Ga1 O3 Mg1 0.00(8) 2_455 2_455
C7 O4 Ga1 131.1(6) . 19_455
C7 O4 Mg1 131.1(6) . 19_455
Ga1 O4 Mg1 0.00(11) 19_455 19_455
C8 O5 Ga1 138.4(5) . 17
C8 O5 Mg1 138.4(5) . 17
Ga1 O5 Mg1 0.00(12) 17 17
C8 O6 Mg1 130.1(6) . .
N1 N1 C1 116.1(9) 7 .

loop_
_geom_bond_atom_site_label_1
_geom_bond_atom_site_label_2
_geom_bond_distance
_geom_bond_site_symmetry_2
Mg1 O1 1.9845(15) .
Mg1 O3 1.990(5) 4
Mg1 O4 2.016(6) 20
Mg1 O5 2.038(6) 9
Mg1 O6 2.047(6) .
Mg1 O2 2.138(6) .
C1 C2 1.365(10) .
C1 N1 1.411(10) .
C1 C6 1.433(11) .
C2 C3 1.378(11) .
C2 H2A 0.9300 .
C3 C4 1.373(9) .
C3 C7 1.498(10) .
C4 C5 1.404(10) .
C4 H4A 0.9300 .
C5 C6 1.337(10) .
C5 C8 1.513(11) .
C6 H6A 0.9300 .
C7 O4 1.257(10) .
C7 O3 1.268(9) .
C8 O5 1.263(9) .
C8 O6 1.270(10) .
O1 Ga1 1.9845(15) 9
O1 Mg1 1.9845(15) 9
O1 Ga1 1.9845(15) 17
O1 Mg1 1.9845(15) 17
O3 Ga1 1.990(5) 2_455
O3 Mg1 1.990(5) 2_455
O4 Ga1 2.016(6) 19_455
O4 Mg1 2.016(6) 19_455
O5 Ga1 2.038(6) 17
O5 Mg1 2.038(6) 17
N1 N1 1.211(11) 7
